data_4316918
loop_
_publ_author_name
'Camino Bartolom\'e'
'Domingo Garc\'ia-Cuadrado'
'Zoraida Ramiro'
'Pablo Espinet'

_publ_contact_author
;
 Camino Bartolome
 IU CINQUIMA/Quimica Inorganica
 Facultad de Ciencias
 Universidad de Valladolid
 E47071
 Valladolid
 Spain
;
_publ_contact_author_email caminob@qi.uva.es
_publ_contact_author_fax '+34 983 186350'
_publ_contact_author_phone '+34 983 186342'
_publ_section_title
;
 Synthesis and Catalytic Activity of Gold Chiral Nitrogen Acyclic Carbenes
 and Gold Hydrogen Bonded Heterocyclic Carbenes in Cyclopropanation of
 Vinyl Arenes and in Intramolecular Hydroalkoxylation of Allenes
;
_journal_name_full 'Inorganic Chemistry'
_journal_page_first 9758
_journal_page_last 9764
_journal_paper_doi 10.1021/ic101059c
_journal_volume 49
_journal_year 2010
_chemical_absolute_configuration ad
_chemical_formula_sum 'C14 H15 Au Cl N3'
_chemical_formula_weight 457.71
_chemical_name_systematic
; 
 ? 
;
_space_group_IT_number 19
_symmetry_cell_setting orthorhombic
_symmetry_space_group_name_Hall 'P 2ac 2ab'
_symmetry_space_group_name_H-M 'P 21 21 21'
_atom_sites_solution_hydrogens geom
_atom_sites_solution_primary direct
_atom_sites_solution_secondary difmap
_audit_creation_method SHELXL-97
_cell_angle_alpha 90.00
_cell_angle_beta 90.00
_cell_angle_gamma 90.00
_cell_formula_units_Z 8
_cell_length_a 9.6832(2)
_cell_length_b 16.2667(3)
_cell_length_c 19.8061(4)
_cell_measurement_reflns_used 18583
_cell_measurement_temperature 293(2)
_cell_measurement_theta_max 29.4914
_cell_measurement_theta_min 2.9360
_cell_volume 3119.73(11)
_computing_cell_refinement
; 
'Thu Nov 05 17:38:08 2009' 
;
_computing_data_collection
; 
'Thu Nov 05 17:38:08 2009' 
;
_computing_data_reduction
; 
'Thu Nov 05 17:38:08 2009' 
;
_computing_structure_refinement 'SHELXL-97 (Sheldrick, 1997)'
_computing_structure_solution 'SHELXS-97 (Sheldrick, 1990)'
_diffrn_ambient_temperature 293(2)
_diffrn_detector_area_resol_mean 10.4757
_diffrn_measured_fraction_theta_full 0.998
_diffrn_measured_fraction_theta_max 0.998
_diffrn_measurement_details
;
  1 omega  -59.00  -29.00   1.0000   25.1900
omega____ theta____ kappa____ phi______ frames
    -      -11.4741  128.0000  -98.0000 30

  2 omega  -53.00   27.00   1.0000   25.1900
omega____ theta____ kappa____ phi______ frames
    -       12.4116  -37.0000  120.0000 80

  3 omega   31.00   91.00   1.0000   25.1900
omega____ theta____ kappa____ phi______ frames
    -       12.4116   77.0000 -180.0000 60

  4 omega  -45.00   67.00   1.0000   25.1900
omega____ theta____ kappa____ phi______ frames
    -      -11.4741   77.0000 -120.0000 112

  5 omega  -32.00   27.00   1.0000   25.1900
omega____ theta____ kappa____ phi______ frames
    -      -11.4741  -90.0000   79.0000 59

  6 omega  -33.00   50.00   1.0000   25.1900
omega____ theta____ kappa____ phi______ frames
    -       12.4116  -88.0000   42.0000 83

;
_diffrn_measurement_device_type 'SuperNova, Dual, Cu at zero, Atlas'
_diffrn_measurement_method '\w scans'
_diffrn_radiation_monochromator mirror
_diffrn_radiation_source 'SuperNova (Mo) X-ray Source'
_diffrn_radiation_type MoK\a
_diffrn_radiation_wavelength 0.71073
_diffrn_reflns_av_R_equivalents 0.0620
_diffrn_reflns_av_sigmaI/netI 0.0409
_diffrn_reflns_limit_h_max 12
_diffrn_reflns_limit_h_min -12
_diffrn_reflns_limit_k_max 19
_diffrn_reflns_limit_k_min -20
_diffrn_reflns_limit_l_max 24
_diffrn_reflns_limit_l_min -24
_diffrn_reflns_number 31001
_diffrn_reflns_theta_full 26.37
_diffrn_reflns_theta_max 26.37
_diffrn_reflns_theta_min 2.94
_exptl_absorpt_coefficient_mu 9.592
_exptl_absorpt_correction_T_max 0.697
_exptl_absorpt_correction_T_min 0.262
_exptl_absorpt_correction_type analytical
_exptl_absorpt_process_details
; 
CrysAlisPro, Oxford Diffraction Ltd.,
Version 1.171.33.48 (release 15-09-2009 CrysAlis171 .NET)
(compiled Sep 15 2009,11:49:04)
Analytical numeric absorption correction using a multifaceted crystal
            model based on expressions derived by R.C. Clark & J.S. Reid.
(Clark, R. C. & Reid, J. S. (1995). Acta Cryst. A51, 887-897)
;
_exptl_crystal_colour YELLOW
_exptl_crystal_density_diffrn 1.949
_exptl_crystal_density_method 'not measured'
_exptl_crystal_description PRISM
_exptl_crystal_F_000 1727
_exptl_crystal_size_max 0.3345
_exptl_crystal_size_mid 0.3196
_exptl_crystal_size_min 0.0834
_refine_diff_density_max 1.753
_refine_diff_density_min -1.005
_refine_diff_density_rms 0.126
_refine_ls_abs_structure_details 'Flack H D (1983), Acta Cryst. A39, 876-881'
_refine_ls_abs_structure_Flack -0.013(11)
_refine_ls_extinction_method none
_refine_ls_goodness_of_fit_ref 1.040
_refine_ls_hydrogen_treatment constr
_refine_ls_matrix_type full
_refine_ls_number_parameters 345
_refine_ls_number_reflns 6368
_refine_ls_number_restraints 0
_refine_ls_restrained_S_all 1.040
_refine_ls_R_factor_all 0.0430
_refine_ls_R_factor_gt 0.0352
_refine_ls_shift/su_max 0.002
_refine_ls_shift/su_mean 0.000
_refine_ls_structure_factor_coef Fsqd
_refine_ls_weighting_details 'calc w=1/[\s^2^(Fo^2^)+(0.0501P)^2^+0.0000P] where P=(Fo^2^+2Fc^2^)/3'
_refine_ls_weighting_scheme calc
_refine_ls_wR_factor_gt 0.0817
_refine_ls_wR_factor_ref 0.0838
_reflns_number_gt 5561
_reflns_number_total 6368
_reflns_threshold_expression >2sigma(I)
_cod_data_source_file ic101059c_si_001_1.cif
_cod_data_source_block 2
_cod_database_code 4316918
_cell_oxdiff_length_a 9.6825(2)
_cell_oxdiff_length_b 16.2659(3)
_cell_oxdiff_length_c 19.8085(5)
_cell_oxdiff_angle_alpha 90.000(2)
_cell_oxdiff_angle_beta 90.006(2)
_cell_oxdiff_angle_gamma 90.0391(19)
_cell_oxdiff_volume 3119.73(13)
_cell_oxdiff_measurement_reflns_used 18583

loop_
_symmetry_equiv_pos_as_xyz
'x, y, z'
'-x+1/2, -y, z+1/2'
'-x, y+1/2, -z+1/2'
'x+1/2, -y+1/2, -z'

loop_
_atom_site_label
_atom_site_type_symbol
_atom_site_fract_x
_atom_site_fract_y
_atom_site_fract_z
_atom_site_U_iso_or_equiv
_atom_site_adp_type
_atom_site_occupancy
_atom_site_symmetry_multiplicity
_atom_site_calc_flag
_atom_site_refinement_flags
_atom_site_disorder_assembly
_atom_site_disorder_group
Au1 Au 1.13600(4) 0.861602(18) 0.892957(17) 0.04864(10) Uani 1 1 d . . .
Cl1 Cl 1.2295(2) 0.98678(12) 0.86672(12) 0.0598(6) Uani 1 1 d . . .
C1 C 1.0393(9) 0.7591(5) 0.9215(4) 0.049(2) Uani 1 1 d . . .
N1 N 1.0146(9) 0.7429(5) 0.9845(4) 0.061(2) Uani 1 1 d . . .
H1 H 0.9636 0.7008 0.9925 0.073 Uiso 1 1 calc R . .
N2 N 0.9917(8) 0.7061(4) 0.8742(4) 0.0554(19) Uani 1 1 d . . .
H2A H 1.0052 0.7222 0.8334 0.066 Uiso 1 1 calc R . .
N3 N 0.8904(10) 0.6048(5) 0.9402(4) 0.070(2) Uani 1 1 d . . .
C2 C 1.0639(12) 0.7882(6) 1.0431(5) 0.072(3) Uani 1 1 d . . .
H2B H 1.1392 0.8233 1.0269 0.086 Uiso 1 1 calc R . .
C3 C 1.1265(17) 0.7317(8) 1.0940(6) 0.103(4) Uani 1 1 d . . .
H3A H 1.0616 0.6891 1.1051 0.154 Uiso 1 1 calc R . .
H3B H 1.1495 0.7621 1.1340 0.154 Uiso 1 1 calc R . .
H3C H 1.2086 0.7074 1.0756 0.154 Uiso 1 1 calc R . .
C11 C 0.9256(9) 0.6310(5) 0.8791(4) 0.053(2) Uani 1 1 d . . .
C12 C 0.8987(11) 0.5892(6) 0.8209(5) 0.064(3) Uani 1 1 d . . .
H12 H 0.9212 0.6110 0.7789 0.077 Uiso 1 1 calc R . .
C13 C 0.8356(12) 0.5118(6) 0.8269(6) 0.078(3) Uani 1 1 d . . .
H13 H 0.8186 0.4799 0.7889 0.093 Uiso 1 1 calc R . .
C14 C 0.7998(15) 0.4846(6) 0.8895(7) 0.100(5) Uani 1 1 d . . .
H14 H 0.7552 0.4343 0.8941 0.120 Uiso 1 1 calc R . .
C15 C 0.8281(14) 0.5296(6) 0.9445(7) 0.093(4) Uani 1 1 d . . .
H15 H 0.8047 0.5090 0.9868 0.111 Uiso 1 1 calc R . .
C21 C 0.9514(15) 0.8470(7) 1.0698(5) 0.085(4) Uani 1 1 d . . .
C22 C 0.8825(18) 0.9017(11) 1.0292(7) 0.123(6) Uani 1 1 d . . .
H22 H 0.9043 0.9022 0.9835 0.147 Uiso 1 1 calc R . .
C23 C 0.781(2) 0.9574(13) 1.0522(10) 0.170(9) Uani 1 1 d . . .
H23 H 0.7361 0.9936 1.0230 0.204 Uiso 1 1 calc R . .
C24 C 0.752(2) 0.9551(8) 1.1184(10) 0.130(7) Uani 1 1 d . . .
H24 H 0.6935 0.9945 1.1367 0.157 Uiso 1 1 calc R . .
C25 C 0.805(2) 0.8989(11) 1.1580(9) 0.128(6) Uani 1 1 d . . .
H25 H 0.7780 0.8962 1.2030 0.153 Uiso 1 1 calc R . .
C26 C 0.9022(18) 0.8427(8) 1.1329(7) 0.112(5) Uani 1 1 d . . .
H26 H 0.9336 0.8010 1.1611 0.135 Uiso 1 1 calc R . .
Au2 Au 0.26597(3) 0.809904(18) 0.736175(17) 0.04696(10) Uani 1 1 d . . .
Cl2 Cl 0.0433(3) 0.76704(17) 0.71928(13) 0.0671(6) Uani 1 1 d . . .
C4 C 0.4596(8) 0.8481(5) 0.7460(4) 0.0450(19) Uani 1 1 d . . .
N4 N 0.5655(7) 0.8142(4) 0.7130(4) 0.0515(17) Uani 1 1 d . . .
H4 H 0.6457 0.8360 0.7178 0.062 Uiso 1 1 calc R . .
N5 N 0.4888(7) 0.9142(4) 0.7846(4) 0.0499(17) Uani 1 1 d . . .
H5A H 0.4173 0.9383 0.8011 0.060 Uiso 1 1 calc R . .
N6 N 0.7275(8) 0.9205(4) 0.7764(4) 0.0570(18) Uani 1 1 d . . .
C5 C 0.5536(10) 0.7425(5) 0.6693(6) 0.064(3) Uani 1 1 d . . .
H5B H 0.4708 0.7118 0.6824 0.076 Uiso 1 1 calc R . .
C6 C 0.6773(15) 0.6910(8) 0.6849(10) 0.145(8) Uani 1 1 d . . .
H6A H 0.7596 0.7207 0.6733 0.218 Uiso 1 1 calc R . .
H6B H 0.6734 0.6410 0.6593 0.218 Uiso 1 1 calc R . .
H6C H 0.6785 0.6782 0.7323 0.218 Uiso 1 1 calc R . .
C31 C 0.6148(9) 0.9507(5) 0.8027(5) 0.049(2) Uani 1 1 d . . .
C32 C 0.6142(11) 1.0159(6) 0.8470(6) 0.075(3) Uani 1 1 d . . .
H32 H 0.5320 1.0347 0.8657 0.089 Uiso 1 1 calc R . .
C33 C 0.7344(13) 1.0514(6) 0.8627(7) 0.089(4) Uani 1 1 d . . .
H33 H 0.7357 1.0970 0.8910 0.107 Uiso 1 1 calc R . .
C34 C 0.8566(13) 1.0210(7) 0.8371(7) 0.088(4) Uani 1 1 d . . .
H34 H 0.9411 1.0446 0.8481 0.105 Uiso 1 1 calc R . .
C35 C 0.8483(11) 0.9547(6) 0.7948(6) 0.068(3) Uani 1 1 d . . .
H35 H 0.9298 0.9323 0.7781 0.081 Uiso 1 1 calc R . .
C41 C 0.5419(12) 0.7643(6) 0.5969(6) 0.075(3) Uani 1 1 d . . .
C42 C 0.534(3) 0.7139(13) 0.5462(11) 0.206(14) Uani 1 1 d . . .
H42 H 0.5330 0.6581 0.5565 0.247 Uiso 1 1 calc R . .
C43 C 0.528(5) 0.7334(14) 0.4818(13) 0.29(3) Uani 1 1 d . . .
H43 H 0.5375 0.6906 0.4510 0.352 Uiso 1 1 calc R . .
C44 C 0.511(2) 0.7971(17) 0.4602(9) 0.162(10) Uani 1 1 d . . .
H44 H 0.5051 0.8043 0.4137 0.194 Uiso 1 1 calc R . .
C45 C 0.499(2) 0.8675(14) 0.5046(10) 0.146(7) Uani 1 1 d . . .
H45 H 0.4764 0.9202 0.4900 0.175 Uiso 1 1 calc R . .
C46 C 0.5255(18) 0.8465(10) 0.5732(8) 0.118(5) Uani 1 1 d . . .
H46 H 0.5325 0.8890 0.6045 0.141 Uiso 1 1 calc R . .

loop_
_atom_site_aniso_label
_atom_site_aniso_U_11
_atom_site_aniso_U_22
_atom_site_aniso_U_33
_atom_site_aniso_U_23
_atom_site_aniso_U_13
_atom_site_aniso_U_12
Au1 0.0626(2) 0.04191(15) 0.04142(18) -0.00171(15) 0.00931(16) -0.00856(14)
Cl1 0.0708(13) 0.0435(10) 0.0651(15) -0.0039(9) 0.0188(12) -0.0112(10)
C1 0.069(5) 0.051(5) 0.027(4) -0.002(4) 0.007(4) 0.000(4)
N1 0.094(6) 0.051(4) 0.036(5) 0.002(3) 0.006(4) -0.025(4)
N2 0.087(5) 0.043(4) 0.036(4) -0.010(3) 0.011(3) -0.017(3)
N3 0.106(7) 0.047(4) 0.058(5) -0.008(4) 0.025(5) -0.016(4)
C2 0.101(8) 0.068(6) 0.046(6) 0.002(5) 0.004(5) -0.042(6)
C3 0.143(12) 0.104(9) 0.060(8) 0.015(7) 0.007(8) 0.009(8)
C11 0.075(5) 0.044(4) 0.039(5) -0.005(4) 0.011(4) -0.003(4)
C12 0.090(7) 0.057(5) 0.045(6) -0.003(4) 0.003(5) -0.013(5)
C13 0.104(8) 0.059(6) 0.070(8) -0.024(5) -0.001(6) -0.030(5)
C14 0.159(13) 0.065(6) 0.076(8) -0.015(6) 0.021(8) -0.053(7)
C15 0.137(10) 0.054(6) 0.088(9) 0.003(6) 0.035(8) -0.031(6)
C21 0.158(11) 0.061(6) 0.035(6) -0.009(5) 0.015(6) -0.038(7)
C22 0.147(14) 0.164(15) 0.058(9) 0.007(9) 0.033(9) 0.038(11)
C23 0.21(2) 0.176(18) 0.121(16) -0.008(14) 0.070(16) 0.078(17)
C24 0.179(16) 0.071(7) 0.141(16) -0.039(9) 0.074(15) -0.027(10)
C25 0.180(18) 0.120(12) 0.084(12) -0.019(10) 0.048(11) -0.018(12)
C26 0.190(15) 0.071(7) 0.075(9) 0.004(7) 0.047(10) 0.007(8)
Au2 0.05711(18) 0.04274(16) 0.04104(18) 0.00370(13) -0.00339(15) -0.00180(14)
Cl2 0.0664(14) 0.0896(17) 0.0453(14) -0.0037(12) 0.0011(10) -0.0231(12)
C4 0.050(4) 0.042(4) 0.044(5) 0.006(4) 0.000(4) 0.007(3)
N4 0.054(4) 0.051(4) 0.049(4) -0.008(3) -0.005(3) 0.005(3)
N5 0.055(4) 0.042(3) 0.053(5) -0.011(3) 0.000(3) 0.002(3)
N6 0.059(4) 0.051(4) 0.061(5) 0.001(3) -0.004(4) 0.001(3)
C5 0.066(6) 0.048(5) 0.077(8) -0.021(5) -0.010(5) 0.005(4)
C6 0.119(11) 0.088(9) 0.23(2) -0.088(12) -0.054(12) 0.058(8)
C31 0.054(5) 0.041(4) 0.053(5) 0.001(4) -0.004(4) 0.001(4)
C32 0.067(6) 0.062(6) 0.095(9) -0.022(6) -0.010(6) 0.014(5)
C33 0.089(8) 0.072(6) 0.107(10) -0.044(6) -0.013(8) -0.001(7)
C34 0.075(7) 0.087(7) 0.101(10) -0.027(7) -0.016(7) 0.005(6)
C35 0.061(6) 0.067(6) 0.075(7) 0.000(5) 0.001(5) 0.001(5)
C41 0.088(7) 0.072(6) 0.064(8) -0.033(6) 0.014(6) -0.014(5)
C42 0.39(4) 0.125(15) 0.106(16) -0.026(12) 0.09(2) -0.091(19)
C43 0.69(9) 0.090(13) 0.097(18) 0.007(11) 0.10(3) -0.01(3)
C44 0.23(2) 0.20(2) 0.060(11) -0.041(14) 0.034(12) -0.06(2)
C45 0.172(17) 0.160(17) 0.107(15) 0.065(14) 0.012(12) -0.003(14)
C46 0.164(15) 0.112(11) 0.078(10) -0.004(8) 0.011(9) 0.038(10)

loop_
_atom_type_symbol
_atom_type_description
_atom_type_scat_dispersion_real
_atom_type_scat_dispersion_imag
_atom_type_scat_source
C C 0.0030 0.0020 'International Tables Vol C Tables 4.2.6.8 and 6.1.1.4'
H H 0.0000 0.0000 'International Tables Vol C Tables 4.2.6.8 and 6.1.1.4'
N N 0.0060 0.0030 'International Tables Vol C Tables 4.2.6.8 and 6.1.1.4'
Cl Cl 0.1480 0.1590 'International Tables Vol C Tables 4.2.6.8 and 6.1.1.4'
Au Au -2.0130 8.8020 'International Tables Vol C Tables 4.2.6.8 and 6.1.1.4'

loop_
_exptl_crystal_face_index_h
_exptl_crystal_face_index_k
_exptl_crystal_face_index_l
_exptl_crystal_face_perp_dist
_exptl_oxdiff_crystal_face_indexfrac_h
_exptl_oxdiff_crystal_face_indexfrac_k
_exptl_oxdiff_crystal_face_indexfrac_l
_exptl_oxdiff_crystal_face_x
_exptl_oxdiff_crystal_face_y
_exptl_oxdiff_crystal_face_z
0 -1 0 0.0327 -0.0010 -1.0005 -0.0023 0.0298 -0.0134 0.0289
0 1 0 0.0507 0.0010 1.0005 0.0023 -0.0298 0.0134 -0.0289
0 -1 1 0.0739 -0.0008 -1.0020 0.9990 0.0402 -0.0391 0.0062
0 1 -1 0.0739 0.0008 1.0020 -0.9990 -0.0402 0.0391 -0.0062
-1 0 0 0.1598 -1.0012 0.0029 0.0014 0.0491 0.0457 -0.0294
1 0 0 0.1598 1.0012 -0.0029 -0.0014 -0.0491 -0.0457 0.0294

loop_
_geom_angle_atom_site_label_1
_geom_angle_atom_site_label_2
_geom_angle_atom_site_label_3
_geom_angle
_geom_angle_site_symmetry_1
_geom_angle_site_symmetry_3
_geom_angle_publ_flag
C1 Au1 Cl1 173.8(2) . . ?
N1 C1 N2 118.3(8) . . ?
N1 C1 Au1 121.9(6) . . ?
N2 C1 Au1 119.7(6) . . ?
C1 N1 C2 127.2(8) . . ?
C1 N2 C11 132.2(7) . . ?
C11 N3 C15 117.2(9) . . ?
N1 C2 C3 111.0(9) . . ?
N1 C2 C21 110.8(9) . . ?
C3 C2 C21 116.0(10) . . ?
N3 C11 C12 124.1(8) . . ?
N3 C11 N2 117.8(8) . . ?
C12 C11 N2 118.0(8) . . ?
C11 C12 C13 117.3(10) . . ?
C14 C13 C12 118.7(10) . . ?
C15 C14 C13 120.7(9) . . ?
C14 C15 N3 121.9(11) . . ?
C26 C21 C22 114.0(14) . . ?
C26 C21 C2 122.6(12) . . ?
C22 C21 C2 123.0(10) . . ?
C21 C22 C23 124.5(14) . . ?
C24 C23 C22 116.1(19) . . ?
C25 C24 C23 121.7(17) . . ?
C24 C25 C26 120.3(15) . . ?
C21 C26 C25 122.4(15) . . ?
C4 Au2 Cl2 177.2(2) . . ?
N4 C4 N5 116.5(7) . . ?
N4 C4 Au2 123.2(6) . . ?
N5 C4 Au2 120.2(6) . . ?
C4 N4 C5 124.2(7) . . ?
C4 N5 C31 131.5(7) . . ?
C31 N6 C35 117.5(8) . . ?
N4 C5 C41 112.9(8) . . ?
N4 C5 C6 105.2(8) . . ?
C41 C5 C6 113.4(12) . . ?
N6 C31 C32 123.2(9) . . ?
N6 C31 N5 117.8(7) . . ?
C32 C31 N5 118.9(8) . . ?
C33 C32 C31 118.5(10) . . ?
C32 C33 C34 120.5(10) . . ?
C35 C34 C33 117.3(11) . . ?
N6 C35 C34 122.9(10) . . ?
C42 C41 C46 109.4(15) . . ?
C42 C41 C5 126.9(14) . . ?
C46 C41 C5 123.5(10) . . ?
C41 C42 C43 127(2) . . ?
C44 C43 C42 126(2) . . ?
C43 C44 C45 120(2) . . ?
C46 C45 C44 112.1(17) . . ?
C45 C46 C41 124.0(16) . . ?

loop_
_geom_bond_atom_site_label_1
_geom_bond_atom_site_label_2
_geom_bond_distance
_geom_bond_site_symmetry_2
_geom_bond_publ_flag
Au1 C1 1.994(8) . ?
Au1 Cl1 2.2884(19) . ?
C1 N1 1.297(11) . ?
C1 N2 1.354(10) . ?
N1 C2 1.456(12) . ?
N2 C11 1.383(10) . ?
N3 C11 1.327(11) . ?
N3 C15 1.367(13) . ?
C2 C3 1.493(16) . ?
C2 C21 1.542(18) . ?
C11 C12 1.363(12) . ?
C12 C13 1.404(14) . ?
C13 C14 1.361(16) . ?
C14 C15 1.341(17) . ?
C21 C26 1.339(16) . ?
C21 C22 1.372(19) . ?
C22 C23 1.41(2) . ?
C23 C24 1.34(2) . ?
C24 C25 1.31(2) . ?
C25 C26 1.40(2) . ?
Au2 C4 1.985(8) . ?
Au2 Cl2 2.290(2) . ?
C4 N4 1.335(10) . ?
C4 N5 1.350(10) . ?
N4 C5 1.456(10) . ?
N5 C31 1.403(11) . ?
N6 C31 1.305(11) . ?
N6 C35 1.346(12) . ?
C5 C41 1.481(16) . ?
C5 C6 1.495(15) . ?
C31 C32 1.378(13) . ?
C32 C33 1.336(15) . ?
C33 C34 1.379(16) . ?
C34 C35 1.367(15) . ?
C41 C42 1.30(2) . ?
C41 C46 1.426(18) . ?
C42 C43 1.32(3) . ?
C43 C44 1.13(3) . ?
C44 C45 1.45(3) . ?
C45 C46 1.43(2) . ?
